data_7223554
loop_
_publ_author_name
'Xue, Li-Jun'
'Huo, Peng'
'Li, Yan-Hong'
'Hou, Jin-Le'
'Zhu, Qin-Yu'
'Dai, Jie'

_publ_section_title
;
 An ionic charge-transfer dyad prepared cost-effectively from a
 tetrathiafulvalene carboxylate anion and a TMPyP cation.
;
_journal_issue 4
_journal_name_full 'Physical chemistry chemical physics : PCCP'
_journal_page_first 2940
_journal_page_last 2948
_journal_paper_doi 10.1039/c5cp06141e
_journal_volume 18
_journal_year 2016
_chemical_formula_sum 'C64 H52 N8 O21 S8'
_chemical_formula_weight 1525.61
_space_group_crystal_system monoclinic
_space_group_IT_number 15
_space_group_name_Hall '-C 2yc'
_space_group_name_H-M_alt 'C 1 2/c 1'
_symmetry_space_group_name_Hall '-C 2yc'
_symmetry_space_group_name_H-M 'C 1 2/c 1'
_atom_sites_solution_hydrogens mixed
_audit_creation_method SHELXL-2014/7
_cell_angle_alpha 90
_cell_angle_beta 111.589(3)
_cell_angle_gamma 90
_cell_formula_units_Z 4
_cell_length_a 23.6681(8)
_cell_length_b 22.0587(6)
_cell_length_c 13.2272(4)
_cell_measurement_reflns_used 7546
_cell_measurement_temperature 293(2)
_cell_measurement_theta_max 29.9
_cell_measurement_theta_min 3.3
_cell_volume 6421.3(4)
_computing_cell_refinement 'CrystalClear (Rigaku Corp., 2000)'
_computing_data_collection 'CrystalClear (Rigaku Corp., 2000)'
_computing_data_reduction 'CrystalClear (Rigaku Corp., 2000)'
_computing_molecular_graphics 'SHELXL-2014/7 (Sheldrick, 2014)'
_computing_publication_material 'SHELXL-2014/7 (Sheldrick, 2014)'
_computing_structure_refinement 'SHELXL-2014/7 (Sheldrick, 2014)'
_computing_structure_solution 'SHELXS-2014/7 (Sheldrick, 2014)'
_diffrn_ambient_temperature 293(2)
_diffrn_measured_fraction_theta_full 0.999
_diffrn_measured_fraction_theta_max 0.999
_diffrn_measurement_device_type 'Rigaku Saturn'
_diffrn_radiation_type MoK\a
_diffrn_radiation_wavelength 0.71073
_diffrn_reflns_av_R_equivalents 0.0278
_diffrn_reflns_av_unetI/netI 0.0274
_diffrn_reflns_laue_measured_fraction_full 0.999
_diffrn_reflns_laue_measured_fraction_max 0.999
_diffrn_reflns_limit_h_max 28
_diffrn_reflns_limit_h_min -27
_diffrn_reflns_limit_k_max 22
_diffrn_reflns_limit_k_min -26
_diffrn_reflns_limit_l_max 14
_diffrn_reflns_limit_l_min -15
_diffrn_reflns_number 19610
_diffrn_reflns_point_group_measured_fraction_full 0.999
_diffrn_reflns_point_group_measured_fraction_max 0.999
_diffrn_reflns_theta_full 24.999
_diffrn_reflns_theta_max 24.999
_diffrn_reflns_theta_min 2.814
_exptl_absorpt_coefficient_mu 0.365
_exptl_absorpt_correction_T_max 1.0000
_exptl_absorpt_correction_T_min 0.9124
_exptl_absorpt_correction_type multi-scan
_exptl_absorpt_process_details 'Jacobson, R. (1998) Private communication'
_exptl_crystal_colour 'dark purple'
_exptl_crystal_density_diffrn 1.578
_exptl_crystal_description block
_exptl_crystal_F_000 3152
_exptl_crystal_size_max 0.350
_exptl_crystal_size_mid 0.300
_exptl_crystal_size_min 0.200
_refine_diff_density_max 0.471
_refine_diff_density_min -0.486
_refine_diff_density_rms 0.055
_refine_ls_extinction_method none
_refine_ls_goodness_of_fit_ref 1.034
_refine_ls_hydrogen_treatment mixed
_refine_ls_matrix_type full
_refine_ls_number_parameters 486
_refine_ls_number_reflns 5651
_refine_ls_number_restraints 7
_refine_ls_restrained_S_all 1.034
_refine_ls_R_factor_all 0.0516
_refine_ls_R_factor_gt 0.0401
_refine_ls_shift/su_max 0.015
_refine_ls_shift/su_mean 0.000
_refine_ls_structure_factor_coef Fsqd
_refine_ls_weighting_details 'w=1/[\s^2^(Fo^2^)+(0.0615P)^2^+6.4478P] where P=(Fo^2^+2Fc^2^)/3'
_refine_ls_weighting_scheme calc
_refine_ls_wR_factor_gt 0.1063
_refine_ls_wR_factor_ref 0.1157
_reflns_Friedel_coverage 0.000
_reflns_number_gt 4629
_reflns_number_total 5651
_reflns_threshold_expression 'I > 2\s(I)'
_cod_data_source_file c5cp06141e2.cif
_cod_data_source_block 2
_cod_depositor_comments 'Adding full bibliography for 7223553--7223554.cif.'
_cod_database_code 7223554
_shelx_shelxl_version_number 2014/7
_shelx_space_group_comment
;
The symmetry employed for this shelxl refinement is uniquely defined
by the following loop, which should always be used as a source of
symmetry information in preference to the above space-group names.
They are only intended as comments.
;
_shelx_estimated_absorpt_t_min 0.883
_shelx_estimated_absorpt_t_max 0.931

loop_
_space_group_symop_operation_xyz
'x, y, z'
'-x, y, -z+1/2'
'x+1/2, y+1/2, z'
'-x+1/2, y+1/2, -z+1/2'
'-x, -y, -z'
'x, -y, z-1/2'
'-x+1/2, -y+1/2, -z'
'x+1/2, -y+1/2, z-1/2'

loop_
_atom_site_label
_atom_site_type_symbol
_atom_site_fract_x
_atom_site_fract_y
_atom_site_fract_z
_atom_site_U_iso_or_equiv
_atom_site_adp_type
_atom_site_occupancy
_atom_site_site_symmetry_order
_atom_site_calc_flag
_atom_site_refinement_flags_posn
_atom_site_refinement_flags_adp
_atom_site_refinement_flags_occupancy
S1 S 0.62904(3) 0.14262(3) 0.26701(5) 0.02963(16) Uani 1 1 d . . .
S2 S 0.62865(3) 0.27628(3) 0.26699(5) 0.03134(17) Uani 1 1 d . . .
S3 S 0.53828(3) 0.14139(3) 0.39622(5) 0.03163(16) Uani 1 1 d . . .
S4 S 0.54065(3) 0.27444(3) 0.41030(5) 0.03080(16) Uani 1 1 d . . .
O1 O 0.68855(8) 0.08041(8) 0.15199(16) 0.0437(5) Uani 1 1 d . . .
O2 O 0.72433(8) 0.15589(8) 0.08220(16) 0.0434(5) Uani 1 1 d . . .
O3 O 0.71932(9) 0.26592(9) 0.07486(17) 0.0455(5) Uani 1 1 d D . .
O4 O 0.67846(8) 0.33840(7) 0.14019(16) 0.0440(5) Uani 1 1 d . . .
O5 O 0.47601(8) 0.07365(8) 0.49395(16) 0.0466(5) Uani 1 1 d . . .
O6 O 0.43882(10) 0.14349(10) 0.5724(2) 0.0615(6) Uani 1 1 d D . .
O7 O 0.44291(10) 0.25256(10) 0.5905(2) 0.0661(6) Uani 1 1 d . . .
O8 O 0.48529(9) 0.33023(9) 0.54019(18) 0.0524(5) Uani 1 1 d . . .
N1 N 0.19835(8) 0.76164(8) 0.59453(15) 0.0243(4) Uani 1 1 d . . .
H1 H 0.2193 0.7567 0.5540 0.029 Uiso 1 1 calc R U .
N2 N 0.24690(8) 0.65680(8) 0.51728(15) 0.0246(4) Uani 1 1 d . . .
N3 N 0.11419(8) 0.53594(8) 0.80872(16) 0.0286(4) Uani 1 1 d . . .
N4 N 0.40502(9) 0.47886(9) 0.34508(17) 0.0347(5) Uani 1 1 d . . .
C1 C 0.66584(9) 0.17871(10) 0.19125(18) 0.0265(5) Uani 1 1 d . . .
C2 C 0.66460(9) 0.24008(10) 0.18983(19) 0.0268(5) Uani 1 1 d . . .
C3 C 0.60275(10) 0.20963(10) 0.30717(19) 0.0257(5) Uani 1 1 d . . .
C4 C 0.56580(10) 0.20932(10) 0.36371(18) 0.0264(5) Uani 1 1 d . . .
C5 C 0.49931(10) 0.17407(11) 0.47107(19) 0.0289(5) Uani 1 1 d . . .
C6 C 0.50088(10) 0.23520(11) 0.4782(2) 0.0310(5) Uani 1 1 d . . .
C7 C 0.69485(10) 0.13458(11) 0.1384(2) 0.0316(5) Uani 1 1 d . . .
C8 C 0.68905(11) 0.28437(11) 0.1308(2) 0.0337(6) Uani 1 1 d . . .
C9 C 0.46920(11) 0.12661(12) 0.5157(2) 0.0374(6) Uani 1 1 d . . .
C10 C 0.47413(12) 0.27583(12) 0.5399(2) 0.0418(6) Uani 1 1 d . . .
C11 C 0.17874(10) 0.81507(10) 0.62082(19) 0.0267(5) Uani 1 1 d . . .
C12 C 0.14595(11) 0.80376(11) 0.6929(2) 0.0331(6) Uani 1 1 d . . .
H12 H 0.1287 0.8327 0.7238 0.040 Uiso 1 1 calc R U .
C13 C 0.14540(11) 0.74392(10) 0.7060(2) 0.0325(5) Uani 1 1 d . . .
H13 H 0.1271 0.7232 0.7471 0.039 Uiso 1 1 calc R U .
C14 C 0.17837(10) 0.71725(10) 0.64507(19) 0.0266(5) Uani 1 1 d . . .
C15 C 0.18758(10) 0.65469(10) 0.63710(18) 0.0262(5) Uani 1 1 d . . .
C16 C 0.21939(9) 0.62753(10) 0.57799(18) 0.0251(5) Uani 1 1 d . . .
C17 C 0.23274(10) 0.56395(10) 0.57755(19) 0.0292(5) Uani 1 1 d . . .
H17 H 0.2194 0.5334 0.6119 0.035 Uiso 1 1 calc R U .
C18 C 0.26795(10) 0.55652(10) 0.5185(2) 0.0305(5) Uani 1 1 d . . .
H18 H 0.2837 0.5200 0.5056 0.037 Uiso 1 1 calc R U .
C19 C 0.27693(9) 0.61499(9) 0.47879(18) 0.0256(5) Uani 1 1 d . . .
C20 C 0.31131(9) 0.62752(10) 0.41502(18) 0.0251(5) Uani 1 1 d . . .
C21 C 0.09710(10) 0.53077(10) 0.7005(2) 0.0306(5) Uani 1 1 d . . .
H21 H 0.0693 0.5011 0.6636 0.037 Uiso 1 1 calc R U .
C22 C 0.12032(10) 0.56880(10) 0.64450(19) 0.0300(5) Uani 1 1 d . . .
H22 H 0.1081 0.5650 0.5695 0.036 Uiso 1 1 calc R U .
C23 C 0.16219(10) 0.61339(9) 0.69855(19) 0.0256(5) Uani 1 1 d . . .
C24 C 0.17944(10) 0.61697(10) 0.81076(19) 0.0296(5) Uani 1 1 d . . .
H24 H 0.2077 0.6458 0.8497 0.036 Uiso 1 1 calc R U .
C25 C 0.15483(10) 0.57802(10) 0.86400(19) 0.0308(5) Uani 1 1 d . . .
H25 H 0.1664 0.5807 0.9391 0.037 Uiso 1 1 calc R U .
C26 C 0.43537(11) 0.52884(11) 0.3908(2) 0.0378(6) Uani 1 1 d . . .
H26 H 0.4770 0.5310 0.4069 0.045 Uiso 1 1 calc R U .
C27 C 0.40566(11) 0.57712(10) 0.4145(2) 0.0335(6) Uani 1 1 d . . .
H27 H 0.4275 0.6111 0.4489 0.040 Uiso 1 1 calc R U .
C28 C 0.34318(10) 0.57533(9) 0.38727(18) 0.0269(5) Uani 1 1 d . . .
C29 C 0.31275(11) 0.52337(10) 0.3354(2) 0.0349(6) Uani 1 1 d . . .
H29 H 0.2707 0.5210 0.3129 0.042 Uiso 1 1 calc R U .
C30 C 0.34508(12) 0.47574(11) 0.3178(2) 0.0370(6) Uani 1 1 d . . .
H30 H 0.3247 0.4405 0.2860 0.044 Uiso 1 1 calc R U .
C31 C 0.08817(12) 0.49557(11) 0.8684(2) 0.0396(6) Uani 1 1 d . . .
H31A H 0.0553 0.4728 0.8177 0.059 Uiso 1 1 calc R U .
H31B H 0.0732 0.5193 0.9142 0.059 Uiso 1 1 calc R U .
H31C H 0.1189 0.4682 0.9124 0.059 Uiso 1 1 calc R U .
C32 C 0.43791(14) 0.42651(12) 0.3228(3) 0.0561(8) Uani 1 1 d . . .
H32A H 0.4798 0.4371 0.3406 0.084 Uiso 1 1 calc R U .
H32B H 0.4200 0.4160 0.2472 0.084 Uiso 1 1 calc R U .
H32C H 0.4352 0.3926 0.3662 0.084 Uiso 1 1 calc R U .
O9 O 0.42492(12) 0.47358(11) 0.6298(2) 0.0691(7) Uani 1 1 d D . .
O10 O 0.5000 0.37874(16) 0.7500 0.0747(10) Uani 1 2 d DS T P
O11 O 0.31246(10) 0.41324(9) 0.5282(2) 0.0534(5) Uani 1 1 d D . .
H6 H 0.4400(15) 0.1829(9) 0.584(3) 0.072(11) Uiso 1 1 d D . .
H3 H 0.719(2) 0.2259(9) 0.073(4) 0.115(17) Uiso 1 1 d D . .
H11A H 0.3243(17) 0.3859(14) 0.496(3) 0.089(13) Uiso 1 1 d D . .
H11B H 0.2923(15) 0.3946(15) 0.559(3) 0.077(12) Uiso 1 1 d D . .
H9A H 0.441(2) 0.4366(13) 0.648(4) 0.116(18) Uiso 1 1 d D . .
H9B H 0.405(5) 0.441(3) 0.598(9) 0.40(8) Uiso 1 1 d D . .
H10A H 0.514(4) 0.359(3) 0.812(4) 0.28(4) Uiso 1 1 d D . .

loop_
_atom_site_aniso_label
_atom_site_aniso_U_11
_atom_site_aniso_U_22
_atom_site_aniso_U_33
_atom_site_aniso_U_23
_atom_site_aniso_U_13
_atom_site_aniso_U_12
S1 0.0369(3) 0.0221(3) 0.0360(3) 0.0015(2) 0.0207(3) 0.0021(2)
S2 0.0373(3) 0.0222(3) 0.0422(4) -0.0026(3) 0.0237(3) -0.0024(2)
S3 0.0429(4) 0.0227(3) 0.0370(4) 0.0035(2) 0.0237(3) 0.0022(2)
S4 0.0358(3) 0.0236(3) 0.0390(4) -0.0038(2) 0.0208(3) -0.0014(2)
O1 0.0521(11) 0.0290(10) 0.0575(12) -0.0039(9) 0.0288(9) 0.0047(8)
O2 0.0469(10) 0.0391(10) 0.0579(12) -0.0105(9) 0.0356(10) -0.0031(8)
O3 0.0544(12) 0.0366(10) 0.0644(13) -0.0007(9) 0.0440(10) -0.0059(9)
O4 0.0535(11) 0.0268(9) 0.0656(13) 0.0020(9) 0.0383(10) -0.0039(8)
O5 0.0529(11) 0.0345(11) 0.0579(12) 0.0088(9) 0.0269(10) -0.0048(8)
O6 0.0750(15) 0.0530(14) 0.0827(16) -0.0044(12) 0.0599(13) -0.0136(12)
O7 0.0802(15) 0.0595(13) 0.0918(17) -0.0199(12) 0.0707(14) -0.0103(11)
O8 0.0527(12) 0.0415(11) 0.0763(15) -0.0216(10) 0.0393(11) -0.0058(9)
N1 0.0285(9) 0.0207(9) 0.0280(10) 0.0008(8) 0.0153(8) 0.0000(8)
N2 0.0289(10) 0.0204(9) 0.0267(10) -0.0001(8) 0.0129(8) -0.0021(7)
N3 0.0362(11) 0.0200(9) 0.0372(12) 0.0029(8) 0.0226(9) 0.0010(8)
N4 0.0438(12) 0.0240(10) 0.0431(13) 0.0027(9) 0.0238(10) 0.0048(9)
C1 0.0245(11) 0.0279(12) 0.0279(12) -0.0034(10) 0.0105(10) -0.0017(9)
C2 0.0235(11) 0.0283(12) 0.0303(12) -0.0043(10) 0.0119(10) -0.0026(9)
C3 0.0267(11) 0.0247(11) 0.0271(12) 0.0001(9) 0.0114(10) 0.0002(9)
C4 0.0293(12) 0.0245(12) 0.0263(12) 0.0000(9) 0.0115(10) 0.0013(9)
C5 0.0286(12) 0.0330(13) 0.0274(12) -0.0004(10) 0.0129(10) -0.0013(10)
C6 0.0273(12) 0.0363(13) 0.0324(13) -0.0056(11) 0.0144(10) -0.0024(10)
C7 0.0293(12) 0.0324(13) 0.0350(14) -0.0076(11) 0.0140(11) -0.0004(10)
C8 0.0334(13) 0.0328(14) 0.0414(15) -0.0021(11) 0.0214(11) -0.0043(10)
C9 0.0325(13) 0.0449(16) 0.0367(14) 0.0048(12) 0.0151(11) -0.0067(12)
C10 0.0382(14) 0.0428(16) 0.0509(17) -0.0140(13) 0.0242(13) -0.0051(12)
C11 0.0287(12) 0.0237(11) 0.0291(12) -0.0004(10) 0.0125(10) 0.0004(9)
C12 0.0439(14) 0.0258(12) 0.0370(14) 0.0006(11) 0.0234(12) 0.0038(10)
C13 0.0420(14) 0.0279(12) 0.0359(14) 0.0043(11) 0.0241(11) -0.0007(10)
C14 0.0307(12) 0.0241(11) 0.0270(12) 0.0011(9) 0.0130(10) -0.0010(9)
C15 0.0283(11) 0.0231(11) 0.0273(12) 0.0029(10) 0.0105(10) -0.0031(9)
C16 0.0270(11) 0.0212(11) 0.0272(12) 0.0022(9) 0.0101(10) -0.0019(9)
C17 0.0341(12) 0.0219(11) 0.0346(13) 0.0056(10) 0.0161(10) 0.0001(9)
C18 0.0344(12) 0.0205(11) 0.0398(14) 0.0029(10) 0.0176(11) 0.0032(9)
C19 0.0264(11) 0.0204(11) 0.0301(12) -0.0012(9) 0.0103(10) 0.0010(9)
C20 0.0271(11) 0.0210(11) 0.0281(12) -0.0003(9) 0.0112(10) -0.0014(9)
C21 0.0326(12) 0.0249(12) 0.0364(14) -0.0024(10) 0.0150(11) -0.0058(10)
C22 0.0365(13) 0.0280(12) 0.0277(12) -0.0001(10) 0.0145(10) -0.0019(10)
C23 0.0306(12) 0.0192(11) 0.0307(12) 0.0028(9) 0.0158(10) 0.0028(9)
C24 0.0359(13) 0.0237(11) 0.0314(13) -0.0020(10) 0.0151(10) -0.0058(10)
C25 0.0396(13) 0.0297(12) 0.0266(12) 0.0001(10) 0.0163(11) 0.0005(10)
C26 0.0373(13) 0.0339(13) 0.0471(16) 0.0037(12) 0.0214(12) 0.0026(11)
C27 0.0359(13) 0.0240(12) 0.0437(15) -0.0027(11) 0.0184(11) -0.0039(10)
C28 0.0355(12) 0.0203(11) 0.0291(12) 0.0038(9) 0.0171(10) 0.0004(9)
C29 0.0374(13) 0.0271(12) 0.0410(15) -0.0030(11) 0.0156(11) -0.0031(10)
C30 0.0504(16) 0.0237(12) 0.0389(15) -0.0035(11) 0.0188(12) -0.0024(11)
C31 0.0543(16) 0.0295(13) 0.0485(16) 0.0070(12) 0.0347(13) -0.0024(11)
C32 0.069(2) 0.0301(14) 0.081(2) -0.0020(14) 0.0411(18) 0.0148(14)
O9 0.0714(16) 0.0569(15) 0.0806(18) 0.0003(13) 0.0298(14) -0.0036(12)
O10 0.110(3) 0.055(2) 0.058(2) 0.000 0.029(2) 0.000
O11 0.0598(13) 0.0367(11) 0.0771(16) -0.0111(11) 0.0408(12) -0.0096(10)

loop_
_atom_type_symbol
_atom_type_description
_atom_type_scat_dispersion_real
_atom_type_scat_dispersion_imag
_atom_type_scat_source
C C 0.0033 0.0016 'International Tables Vol C Tables 4.2.6.8 and 6.1.1.4'
H H 0.0000 0.0000 'International Tables Vol C Tables 4.2.6.8 and 6.1.1.4'
N N 0.0061 0.0033 'International Tables Vol C Tables 4.2.6.8 and 6.1.1.4'
O O 0.0106 0.0060 'International Tables Vol C Tables 4.2.6.8 and 6.1.1.4'
S S 0.1246 0.1234 'International Tables Vol C Tables 4.2.6.8 and 6.1.1.4'

loop_
_geom_angle_atom_site_label_1
_geom_angle_atom_site_label_2
_geom_angle_atom_site_label_3
_geom_angle
_geom_angle_site_symmetry_1
_geom_angle_site_symmetry_3
C1 S1 C3 95.56(10) . .
C2 S2 C3 95.39(10) . .
C5 S3 C4 96.22(11) . .
C6 S4 C4 95.24(11) . .
C11 N1 C14 106.53(18) . .
C16 N2 C19 108.92(17) . .
C21 N3 C25 120.92(19) . .
C21 N3 C31 120.1(2) . .
C25 N3 C31 119.0(2) . .
C30 N4 C26 120.6(2) . .
C30 N4 C32 119.4(2) . .
C26 N4 C32 120.0(2) . .
C2 C1 C7 130.7(2) . .
C2 C1 S1 116.85(17) . .
C7 C1 S1 112.46(17) . .
C1 C2 C8 130.6(2) . .
C1 C2 S2 117.54(17) . .
C8 C2 S2 111.87(16) . .
C4 C3 S2 123.09(17) . .
C4 C3 S1 122.58(17) . .
S2 C3 S1 114.32(13) . .
C3 C4 S3 121.24(17) . .
C3 C4 S4 124.52(17) . .
S3 C4 S4 114.24(13) . .
C6 C5 C9 132.2(2) . .
C6 C5 S3 116.53(17) . .
C9 C5 S3 111.23(18) . .
C5 C6 C10 128.9(2) . .
C5 C6 S4 117.65(18) . .
C10 C6 S4 113.45(18) . .
O1 C7 O2 124.4(2) . .
O1 C7 C1 117.5(2) . .
O2 C7 C1 118.1(2) . .
O4 C8 O3 123.1(2) . .
O4 C8 C2 116.6(2) . .
O3 C8 C2 120.3(2) . .
O5 C9 O6 124.7(2) . .
O5 C9 C5 116.6(2) . .
O6 C9 C5 118.7(2) . .
O8 C10 O7 123.9(2) . .
O8 C10 C6 116.9(2) . .
O7 C10 C6 119.2(2) . .
N1 C11 C20 125.6(2) . 7_566
N1 C11 C12 109.51(19) . .
C20 C11 C12 124.9(2) 7_566 .
C13 C12 C11 106.8(2) . .
C12 C13 C14 107.4(2) . .
N1 C14 C15 125.2(2) . .
N1 C14 C13 109.79(19) . .
C15 C14 C13 125.0(2) . .
C16 C15 C14 126.1(2) . .
C16 C15 C23 116.78(19) . .
C14 C15 C23 117.1(2) . .
N2 C16 C15 126.47(19) . .
N2 C16 C17 107.78(19) . .
C15 C16 C17 125.6(2) . .
C18 C17 C16 107.8(2) . .
C17 C18 C19 108.0(2) . .
N2 C19 C20 125.95(19) . .
N2 C19 C18 107.54(19) . .
C20 C19 C18 126.5(2) . .
C19 C20 C11 126.1(2) . 7_566
C19 C20 C28 117.02(19) . .
C11 C20 C28 116.75(19) 7_566 .
N3 C21 C22 120.3(2) . .
C21 C22 C23 120.6(2) . .
C24 C23 C22 117.5(2) . .
C24 C23 C15 122.0(2) . .
C22 C23 C15 120.4(2) . .
C25 C24 C23 120.0(2) . .
N3 C25 C24 120.6(2) . .
N4 C26 C27 120.6(2) . .
C26 C27 C28 120.3(2) . .
C27 C28 C29 117.4(2) . .
C27 C28 C20 120.0(2) . .
C29 C28 C20 122.6(2) . .
C30 C29 C28 119.7(2) . .
N4 C30 C29 121.4(2) . .

loop_
_geom_bond_atom_site_label_1
_geom_bond_atom_site_label_2
_geom_bond_distance
_geom_bond_site_symmetry_2
S1 C1 1.743(2) .
S1 C3 1.760(2) .
S2 C2 1.744(2) .
S2 C3 1.749(2) .
S3 C5 1.739(2) .
S3 C4 1.749(2) .
S4 C6 1.750(2) .
S4 C4 1.752(2) .
O1 C7 1.226(3) .
O2 C7 1.281(3) .
O3 C8 1.272(3) .
O4 C8 1.234(3) .
O5 C9 1.228(3) .
O6 C9 1.271(3) .
O7 C10 1.273(3) .
O8 C10 1.228(3) .
N1 C11 1.358(3) .
N1 C14 1.365(3) .
N2 C16 1.368(3) .
N2 C19 1.372(3) .
N3 C21 1.342(3) .
N3 C25 1.343(3) .
N3 C31 1.468(3) .
N4 C30 1.331(3) .
N4 C26 1.333(3) .
N4 C32 1.482(3) .
C1 C2 1.354(3) .
C1 C7 1.504(3) .
C2 C8 1.494(3) .
C3 C4 1.344(3) .
C5 C6 1.351(3) .
C5 C9 1.504(3) .
C6 C10 1.500(3) .
C11 C20 1.402(3) 7_566
C11 C12 1.455(3) .
C12 C13 1.332(3) .
C13 C14 1.438(3) .
C14 C15 1.407(3) .
C15 C16 1.404(3) .
C15 C23 1.487(3) .
C16 C17 1.438(3) .
C17 C18 1.346(3) .
C18 C19 1.437(3) .
C19 C20 1.398(3) .
C20 C11 1.402(3) 7_566
C20 C28 1.494(3) .
C21 C22 1.361(3) .
C22 C23 1.393(3) .
C23 C24 1.389(3) .
C24 C25 1.369(3) .
C26 C27 1.374(3) .
C27 C28 1.388(3) .
C28 C29 1.393(3) .
C29 C30 1.369(3) .

loop_
_geom_torsion_atom_site_label_1
_geom_torsion_atom_site_label_2
_geom_torsion_atom_site_label_3
_geom_torsion_atom_site_label_4
_geom_torsion
_geom_torsion_site_symmetry_1
_geom_torsion_site_symmetry_4
C3 S1 C1 C2 1.86(19) . .
C3 S1 C1 C7 -178.79(16) . .
C7 C1 C2 C8 3.4(4) . .
S1 C1 C2 C8 -177.4(2) . .
C7 C1 C2 S2 -177.22(19) . .
S1 C1 C2 S2 2.0(2) . .
C3 S2 C2 C1 -4.74(19) . .
C3 S2 C2 C8 174.75(17) . .
C2 S2 C3 C4 -174.1(2) . .
C2 S2 C3 S1 5.80(15) . .
C1 S1 C3 C4 174.9(2) . .
C1 S1 C3 S2 -5.00(15) . .
S2 C3 C4 S3 176.89(12) . .
S1 C3 C4 S3 -3.0(3) . .
S2 C3 C4 S4 -2.8(3) . .
S1 C3 C4 S4 177.40(12) . .
C5 S3 C4 C3 177.2(2) . .
C5 S3 C4 S4 -3.12(15) . .
C6 S4 C4 C3 -176.9(2) . .
C6 S4 C4 S3 3.46(15) . .
C4 S3 C5 C6 1.4(2) . .
C4 S3 C5 C9 -179.06(17) . .
C9 C5 C6 C10 3.2(4) . .
S3 C5 C6 C10 -177.3(2) . .
C9 C5 C6 S4 -178.6(2) . .
S3 C5 C6 S4 0.9(3) . .
C4 S4 C6 C5 -2.7(2) . .
C4 S4 C6 C10 175.83(18) . .
C2 C1 C7 O1 -179.3(2) . .
S1 C1 C7 O1 1.4(3) . .
C2 C1 C7 O2 0.6(4) . .
S1 C1 C7 O2 -178.63(18) . .
C1 C2 C8 O4 176.2(2) . .
S2 C2 C8 O4 -3.2(3) . .
C1 C2 C8 O3 -4.1(4) . .
S2 C2 C8 O3 176.5(2) . .
C6 C5 C9 O5 179.5(3) . .
S3 C5 C9 O5 0.0(3) . .
C6 C5 C9 O6 -0.5(4) . .
S3 C5 C9 O6 -180.0(2) . .
C5 C6 C10 O8 174.9(3) . .
S4 C6 C10 O8 -3.3(3) . .
C5 C6 C10 O7 -3.4(4) . .
S4 C6 C10 O7 178.4(2) . .
C14 N1 C11 C20 -179.2(2) . 7_566
C14 N1 C11 C12 1.1(2) . .
N1 C11 C12 C13 -1.4(3) . .
C20 C11 C12 C13 178.9(2) 7_566 .
C11 C12 C13 C14 1.1(3) . .
C11 N1 C14 C15 178.4(2) . .
C11 N1 C14 C13 -0.5(2) . .
C12 C13 C14 N1 -0.4(3) . .
C12 C13 C14 C15 -179.3(2) . .
N1 C14 C15 C16 1.1(4) . .
C13 C14 C15 C16 179.8(2) . .
N1 C14 C15 C23 180.0(2) . .
C13 C14 C15 C23 -1.3(3) . .
C19 N2 C16 C15 175.6(2) . .
C19 N2 C16 C17 -0.1(2) . .
C14 C15 C16 N2 -0.3(4) . .
C23 C15 C16 N2 -179.1(2) . .
C14 C15 C16 C17 174.6(2) . .
C23 C15 C16 C17 -4.2(3) . .
N2 C16 C17 C18 0.6(3) . .
C15 C16 C17 C18 -175.1(2) . .
C16 C17 C18 C19 -0.9(3) . .
C16 N2 C19 C20 -178.9(2) . .
C16 N2 C19 C18 -0.4(2) . .
C17 C18 C19 N2 0.8(3) . .
C17 C18 C19 C20 179.3(2) . .
N2 C19 C20 C11 0.1(4) . 7_566
C18 C19 C20 C11 -178.1(2) . 7_566
N2 C19 C20 C28 176.6(2) . .
C18 C19 C20 C28 -1.5(3) . .
C25 N3 C21 C22 -0.8(3) . .
C31 N3 C21 C22 178.9(2) . .
N3 C21 C22 C23 0.2(3) . .
C21 C22 C23 C24 0.6(3) . .
C21 C22 C23 C15 179.8(2) . .
C16 C15 C23 C24 119.6(2) . .
C14 C15 C23 C24 -59.4(3) . .
C16 C15 C23 C22 -59.6(3) . .
C14 C15 C23 C22 121.4(2) . .
C22 C23 C24 C25 -0.8(3) . .
C15 C23 C24 C25 179.9(2) . .
C21 N3 C25 C24 0.5(3) . .
C31 N3 C25 C24 -179.1(2) . .
C23 C24 C25 N3 0.3(3) . .
C30 N4 C26 C27 2.5(4) . .
C32 N4 C26 C27 -178.3(2) . .
N4 C26 C27 C28 -2.4(4) . .
C26 C27 C28 C29 -0.3(4) . .
C26 C27 C28 C20 178.9(2) . .
C19 C20 C28 C27 -123.2(2) . .
C11 C20 C28 C27 53.6(3) 7_566 .
C19 C20 C28 C29 55.9(3) . .
C11 C20 C28 C29 -127.2(2) 7_566 .
C27 C28 C29 C30 2.8(4) . .
C20 C28 C29 C30 -176.3(2) . .
C26 N4 C30 C29 0.1(4) . .
C32 N4 C30 C29 -179.1(2) . .
C28 C29 C30 N4 -2.8(4) . .
